data_2205009
loop_
_publ_author_name
'Mizuguchi, Jin'
'Hino, Kazuyuki'
'Sato, Kazuyuki'
'Takahashi, Hiroo'
'Suzuki, Shigeru'

_publ_section_title
;
 <i>N,N</i>'-Di-2-pyridylperylene-3,4:9,10-bis(dicarboximide)
;
_journal_issue 2
_journal_name_full 'Acta Crystallographica Section E'
_journal_page_first o437
_journal_page_last o439
_journal_paper_doi 10.1107/S160053680500200X
_journal_volume 61
_journal_year 2005
_chemical_formula_iupac 'C34 H16 N4 O4'
_chemical_formula_moiety 'C34 H16 N4 O4'
_chemical_formula_sum 'C34 H16 N4 O4'
_chemical_formula_weight 544.51
_space_group_IT_number 14
_symmetry_cell_setting monoclinic
_symmetry_space_group_name_Hall '-P 2ybc'
_symmetry_space_group_name_H-M 'P 1 21/c 1'
_cell_angle_alpha 90
_cell_angle_beta 111.004(5)
_cell_angle_gamma 90
_cell_formula_units_Z 4
_cell_length_a 17.5990(10)
_cell_length_b 7.1705(5)
_cell_length_c 20.679(2)
_cell_measurement_reflns_used 12013
_cell_measurement_temperature 93.2
_cell_measurement_theta_max 65.6
_cell_measurement_theta_min 3.6
_cell_volume 2436.2(3)
_computing_cell_refinement PROCESS-AUTO
_computing_data_collection 'PROCESS-AUTO (Rigaku, 1998)'
_computing_data_reduction
;
TEXSAN (Molecular Structure Corporation, 2001)
;
_computing_molecular_graphics 'ORTEPIII (Burnett & Johnson, 1996)'
_computing_publication_material TEXSAN
_computing_structure_refinement TEXSAN
_computing_structure_solution 'SHELXS86 (Sheldrick, 1985)'
_diffrn_detector_area_resol_mean 10.00
_diffrn_measured_fraction_theta_full 0.9445
_diffrn_measured_fraction_theta_max 0.9445
_diffrn_measurement_device_type 'Rigaku R-AXIS RAPID Imaging Plate'
_diffrn_measurement_method '48 frames, \d \w = 15\%'
_diffrn_radiation_type 'Cu K\a'
_diffrn_radiation_wavelength 1.5418
_diffrn_reflns_av_R_equivalents 0.051
_diffrn_reflns_limit_h_max 21
_diffrn_reflns_limit_h_min -21
_diffrn_reflns_limit_k_max 7
_diffrn_reflns_limit_k_min -7
_diffrn_reflns_limit_l_max 24
_diffrn_reflns_limit_l_min -24
_diffrn_reflns_number 20469
_diffrn_reflns_theta_full 68.22
_diffrn_reflns_theta_max 68.22
_diffrn_standards_decay_% 0
_diffrn_standards_interval_time 0
_diffrn_standards_number 0
_exptl_absorpt_coefficient_mu 0.817
_exptl_absorpt_correction_T_max 0.960
_exptl_absorpt_correction_T_min 0.960
_exptl_absorpt_correction_type multi-scan
_exptl_absorpt_process_details '(ABSCOR; Higashi, 1995)'
_exptl_crystal_colour red
_exptl_crystal_density_diffrn 1.485
_exptl_crystal_density_method 'not measured'
_exptl_crystal_description needle
_exptl_crystal_F_000 1120
_exptl_crystal_size_max 0.500
_exptl_crystal_size_mid 0.090
_exptl_crystal_size_min 0.050
_refine_diff_density_max 0.47
_refine_diff_density_min -0.49
_refine_ls_extinction_method none
_refine_ls_goodness_of_fit_ref 1.889
_refine_ls_hydrogen_treatment noref
_refine_ls_number_parameters 379
_refine_ls_number_reflns 4219
_refine_ls_R_factor_gt 0.0624
_refine_ls_shift/su_max 0.0013
_refine_ls_structure_factor_coef Fsqd
_refine_ls_weighting_details 'w = 1/[\s^2^(Fo^2^)]'
_refine_ls_weighting_scheme calc
_refine_ls_wR_factor_ref 0.0452
_reflns_number_gt 2120
_reflns_number_total 4219
_reflns_threshold_expression F^2^>2\s(F^2^)
_cod_data_source_file bt6589.cif
_cod_data_source_block I
_cod_original_sg_symbol_H-M 'P 21/c'
_cod_database_code 2205009
_cod_database_fobs_code 2205009

loop_
_symmetry_equiv_pos_as_xyz
x,y,z
-x,1/2+y,1/2-z
-x,-y,-z
x,1/2-y,1/2+z

loop_
_atom_site_label
_atom_site_fract_x
_atom_site_fract_y
_atom_site_fract_z
_atom_site_U_iso_or_equiv
_atom_site_adp_type
_atom_site_calc_flag
_atom_site_occupancy
_atom_site_type_symbol
O1 0.2880(2) 0.1564(4) 0.44160(10) 0.0259(10) Uani d 1.00 O
O2 0.35740(10) 0.3222(4) 0.66960(10) 0.0295(10) Uani d 1.00 O
O3 0.90120(10) 0.2480(4) 0.24220(10) 0.0241(9) Uani d 1.00 O
O4 0.6957(2) 0.1657(4) 0.03440(10) 0.0230(9) Uani d 1.00 O
N1 0.3207(2) 0.2365(5) 0.5563(2) 0.0230(10) Uani d 1.00 N
N2 0.4140(2) -0.0115(5) 0.5992(2) 0.0340(10) Uani d 1.00 N
N3 0.7966(2) 0.2245(5) 0.1398(2) 0.0190(10) Uani d 1.00 N
N4 0.7213(2) 0.3008(5) 0.2090(2) 0.0270(10) Uani d 1.00 N
C1 0.2669(2) 0.2259(6) 0.4862(2) 0.0230(10) Uani d 1.00 C
C2 0.1840(2) 0.3051(6) 0.4727(2) 0.0180(10) Uani d 1.00 C
C3 0.1282(2) 0.3017(5) 0.4056(2) 0.0220(10) Uani d 1.00 C
C4 0.0499(2) 0.3684(6) 0.3907(2) 0.0230(10) Uani d 1.00 C
C5 0.0241(3) 0.4328(5) 0.4434(2) 0.0190(10) Uani d 1.00 C
C6 0.0809(2) 0.4352(6) 0.5142(2) 0.0180(10) Uani d 1.00 C
C7 0.0590(2) 0.4989(6) 0.5711(2) 0.0190(10) Uani d 1.00 C
C8 0.1163(2) 0.4929(6) 0.6383(2) 0.0250(10) Uani d 1.00 C
C9 0.1951(2) 0.4305(6) 0.6507(2) 0.0220(10) Uani d 1.00 C
C10 0.2184(2) 0.3727(6) 0.5969(2) 0.0220(10) Uani d 1.00 C
C11 0.3046(3) 0.3131(6) 0.6133(2) 0.025(2) Uani d 1.00 C
C12 0.1618(2) 0.3698(6) 0.5282(2) 0.0160(10) Uani d 1.00 C
C13 0.4020(3) 0.1574(7) 0.5708(2) 0.026(2) Uani d 1.00 C
C14 0.4591(3) 0.2652(6) 0.5549(2) 0.036(2) Uani d 1.00 C
C15 0.5359(3) 0.1830(7) 0.5690(2) 0.046(2) Uani d 1.00 C
C16 0.5491(3) 0.0043(7) 0.5966(2) 0.045(2) Uani d 1.00 C
C17 0.4882(3) -0.0852(7) 0.6119(2) 0.044(2) Uani d 1.00 C
C18 0.8767(2) 0.2703(6) 0.1808(2) 0.0240(10) Uani d 1.00 C
C19 0.9293(2) 0.3382(5) 0.1420(2) 0.0180(10) Uani d 1.00 C
C20 1.0083(2) 0.3879(6) 0.1800(2) 0.0230(10) Uani d 1.00 C
C21 1.0591(2) 0.4563(6) 0.1466(2) 0.0230(10) Uani d 1.00 C
C22 1.0316(2) 0.4774(6) 0.0751(2) 0.0190(10) Uani d 1.00 C
C23 0.9493(2) 0.4273(6) 0.0344(2) 0.0150(10) Uani d 1.00 C
C24 0.9160(2) 0.4473(6) -0.0391(2) 0.0200(10) Uani d 1.00 C
C25 0.8353(2) 0.3981(6) -0.0754(2) 0.0210(10) Uani d 1.00 C
C26 0.7862(2) 0.3261(6) -0.0416(2) 0.0200(10) Uani d 1.00 C
C27 0.8166(2) 0.3063(6) 0.0303(2) 0.0180(10) Uani d 1.00 C
C28 0.7634(2) 0.2274(6) 0.0655(2) 0.0260(10) Uani d 1.00 C
C29 0.8981(2) 0.3572(6) 0.0696(2) 0.0190(10) Uani d 1.00 C
C30 0.7444(2) 0.1650(7) 0.1759(2) 0.0260(10) Uani d 1.00 C
C31 0.7211(2) -0.0201(6) 0.1753(2) 0.0250(10) Uani d 1.00 C
C32 0.6731(3) -0.0695(6) 0.2125(2) 0.035(2) Uani d 1.00 C
C33 0.6483(3) 0.0681(7) 0.2479(2) 0.032(2) Uani d 1.00 C
C34 0.6737(3) 0.2493(7) 0.2448(2) 0.032(2) Uani d 1.00 C
H1 0.1438 0.2532 0.3694 0.0263 Uiso calc 1.00 H
H2 0.0132 0.3704 0.3441 0.0277 Uiso calc 1.00 H
H3 0.1013 0.5318 0.6760 0.0300 Uiso calc 1.00 H
H4 0.2334 0.4277 0.6967 0.0262 Uiso calc 1.00 H
H5 0.4468 0.3868 0.5357 0.0433 Uiso calc 1.00 H
H6 0.5779 0.2484 0.5598 0.0554 Uiso calc 1.00 H
H7 0.5998 -0.0560 0.6049 0.0543 Uiso calc 1.00 H
H8 0.4993 -0.2054 0.6324 0.0531 Uiso calc 1.00 H
H9 1.0283 0.3757 0.2290 0.0282 Uiso calc 1.00 H
H10 1.1137 0.4890 0.1735 0.0272 Uiso calc 1.00 H
H11 0.8134 0.4141 -0.1243 0.0249 Uiso calc 1.00 H
H12 0.7317 0.2903 -0.0675 0.0235 Uiso calc 1.00 H
H13 0.7380 -0.1108 0.1497 0.0300 Uiso calc 1.00 H
H14 0.6573 -0.1956 0.2140 0.0415 Uiso calc 1.00 H
H15 0.6147 0.0385 0.2736 0.0379 Uiso calc 1.00 H
H16 0.6568 0.3430 0.2691 0.0387 Uiso calc 1.00 H

loop_
_atom_site_aniso_label
_atom_site_aniso_U_11
_atom_site_aniso_U_22
_atom_site_aniso_U_33
_atom_site_aniso_U_12
_atom_site_aniso_U_13
_atom_site_aniso_U_23
O1 0.025(2) 0.027(2) 0.026(2) 0.003(2) 0.0090(10) -0.001(2)
O2 0.020(2) 0.042(2) 0.022(2) 0.001(2) 0.0020(10) -0.002(2)
O3 0.031(2) 0.026(2) 0.011(2) 0.000(2) 0.0030(10) 0.003(2)
O4 0.019(2) 0.022(2) 0.027(2) -0.002(2) 0.0070(10) -0.003(2)
N1 0.014(2) 0.024(3) 0.030(2) 0.000(2) 0.008(2) 0.002(2)
N2 0.020(2) 0.039(3) 0.036(3) 0.008(2) 0.001(2) 0.000(2)
N3 0.022(2) 0.022(2) 0.014(2) 0.005(2) 0.008(2) 0.004(2)
N4 0.027(2) 0.032(3) 0.026(2) -0.001(2) 0.012(2) -0.005(2)
C1 0.025(3) 0.018(3) 0.025(3) -0.007(2) 0.007(2) 0.004(2)
C2 0.017(2) 0.015(3) 0.022(3) 0.000(2) 0.006(2) 0.003(2)
C3 0.035(3) 0.013(3) 0.020(3) -0.006(2) 0.012(2) 0.000(2)
C4 0.026(3) 0.021(3) 0.022(3) -0.010(2) 0.008(2) -0.002(2)
C5 0.027(3) 0.006(3) 0.021(3) 0.001(2) 0.007(2) 0.006(2)
C6 0.015(2) 0.010(3) 0.026(3) -0.002(2) 0.006(2) 0.005(2)
C7 0.017(2) 0.015(3) 0.025(3) -0.002(2) 0.008(2) 0.002(2)
C8 0.025(3) 0.022(3) 0.025(3) -0.004(2) 0.005(2) 0.001(2)
C9 0.024(3) 0.022(3) 0.016(3) -0.002(2) 0.002(2) -0.003(2)
C10 0.022(3) 0.019(3) 0.023(3) -0.004(2) 0.008(2) 0.003(2)
C11 0.028(3) 0.016(3) 0.040(3) -0.001(2) 0.022(2) 0.005(3)
C12 0.016(2) 0.017(3) 0.013(2) -0.003(2) 0.003(2) 0.001(2)
C13 0.013(3) 0.043(4) 0.022(3) -0.002(3) 0.006(2) -0.008(3)
C14 0.029(3) 0.038(4) 0.038(3) 0.007(3) 0.009(2) 0.010(3)
C15 0.015(3) 0.087(5) 0.034(3) -0.009(3) 0.006(2) -0.006(3)
C16 0.024(3) 0.071(5) 0.042(4) 0.015(3) 0.012(3) -0.009(3)
C17 0.032(3) 0.044(4) 0.054(4) 0.007(3) 0.012(3) 0.001(3)
C18 0.021(3) 0.015(3) 0.042(3) 0.001(2) 0.017(2) -0.003(3)
C19 0.023(3) 0.013(3) 0.020(3) 0.001(2) 0.010(2) -0.001(2)
C20 0.021(3) 0.024(3) 0.024(3) 0.002(2) 0.006(2) -0.006(2)
C21 0.017(3) 0.025(3) 0.024(3) 0.003(2) 0.006(2) -0.006(3)
C22 0.019(3) 0.017(3) 0.023(3) 0.005(2) 0.011(2) -0.003(2)
C23 0.016(2) 0.011(3) 0.018(3) 0.002(2) 0.007(2) -0.002(2)
C24 0.027(3) 0.009(3) 0.027(3) 0.006(2) 0.012(2) -0.003(2)
C25 0.022(3) 0.015(3) 0.027(3) 0.001(2) 0.011(2) -0.001(2)
C26 0.019(3) 0.015(3) 0.023(3) 0.002(2) 0.006(2) -0.003(2)
C27 0.021(3) 0.014(3) 0.022(3) 0.006(2) 0.012(2) -0.002(2)
C28 0.023(3) 0.021(3) 0.035(3) 0.011(3) 0.012(2) -0.002(3)
C29 0.021(3) 0.013(3) 0.021(3) 0.006(2) 0.006(2) -0.005(2)
C30 0.017(3) 0.047(4) 0.015(3) -0.004(3) 0.008(2) 0.000(3)
C31 0.031(3) 0.028(3) 0.016(3) -0.005(2) 0.008(2) -0.008(2)
C32 0.032(3) 0.043(4) 0.020(3) -0.005(3) 0.000(2) 0.001(3)
C33 0.028(3) 0.036(3) 0.031(3) -0.009(3) 0.012(2) 0.005(3)
C34 0.026(3) 0.053(4) 0.022(3) 0.006(3) 0.014(2) -0.005(3)

loop_
_atom_type_symbol
_atom_type_description
_atom_type_scat_dispersion_real
_atom_type_scat_dispersion_imag
_atom_type_scat_source
C C 0.018 0.009
;International Tables for Crystallography
(1992, Vol. C, Tables 4.2.6.8 and 6.1.1.1)
;
H H 0.000 0.000
;International Tables for Crystallography
(1992, Vol. C, Table 6.1.1.2)
;
O O 0.049 0.032
;International Tables for Crystallography
(1992, Vol. C, Tables 4.2.6.8 and 6.1.1.1)
;
N N 0.031 0.018
;International Tables for Crystallography
(1992, Vol. C, Tables 4.2.6.8 and 6.1.1.1)
;

loop_
_geom_angle_atom_site_label_1
_geom_angle_atom_site_label_2
_geom_angle_atom_site_label_3
_geom_angle_site_symmetry_1
_geom_angle_site_symmetry_3
_geom_angle
_geom_angle_publ_flag
C1 N1 C11 . . 127.6(4) yes
C1 N1 C13 . . 115.6(4) no
C11 N1 C13 . . 116.8(3) no
C13 N2 C17 . . 115.7(4) no
C18 N3 C28 . . 125.5(4) yes
C18 N3 C30 . . 116.6(3) no
C28 N3 C30 . . 118.0(3) no
C30 N4 C34 . . 116.3(4) no
O1 C1 N1 . . 121.5(4) yes
O1 C1 C2 . . 123.8(4) yes
N1 C1 C2 . . 114.8(4) yes
C1 C2 C3 . . 118.3(4) yes
C1 C2 C12 . . 120.5(4) yes
C3 C2 C12 . . 121.1(4) yes
C2 C3 C4 . . 120.6(4) yes
C2 C3 H1 . . 119.7 no
C4 C3 H1 . . 119.7 no
C3 C4 C5 . . 121.0(4) yes
C3 C4 H2 . . 119.5 no
C5 C4 H2 . . 119.5 no
C4 C5 C6 . . 119.5(4) yes
C4 C5 C7 . 3_566 121.9(4) yes
C6 C5 C7 . 3_566 118.6(4) yes
C5 C6 C7 . . 122.8(4) yes
C5 C6 C12 . . 118.5(4) yes
C7 C6 C12 . . 118.6(4) yes
C5 C7 C6 3_566 . 118.6(4) yes
C5 C7 C8 3_566 . 121.7(4) yes
C6 C7 C8 . . 119.8(4) yes
C7 C8 C9 . . 120.7(4) yes
C7 C8 H3 . . 119.7 no
C9 C8 H3 . . 119.7 no
C8 C9 C10 . . 120.9(4) yes
C8 C9 H4 . . 119.5 no
C10 C9 H4 . . 119.5 no
C9 C10 C11 . . 118.4(4) yes
C9 C10 C12 . . 120.5(4) yes
C11 C10 C12 . . 121.1(4) yes
O2 C11 N1 . . 120.7(4) yes
O2 C11 C10 . . 125.0(4) yes
N1 C11 C10 . . 114.3(4) yes
C2 C12 C6 . . 119.2(4) yes
C2 C12 C10 . . 121.3(4) yes
C6 C12 C10 . . 119.4(4) yes
N1 C13 N2 . . 115.6(4) no
N1 C13 C14 . . 118.0(4) no
N2 C13 C14 . . 126.4(4) no
C13 C14 C15 . . 116.0(4) no
C13 C14 H5 . . 122.0 no
C15 C14 H5 . . 122.0 no
C14 C15 C16 . . 118.6(5) no
C14 C15 H6 . . 120.7 no
C16 C15 H6 . . 120.7 no
C15 C16 C17 . . 119.6(5) no
C15 C16 H7 . . 120.2 no
C17 C16 H7 . . 120.2 no
N2 C17 C16 . . 123.6(5) no
N2 C17 H8 . . 118.2 no
C16 C17 H8 . . 118.2 no
O3 C18 N3 . . 120.9(4) yes
O3 C18 C19 . . 123.5(4) yes
N3 C18 C19 . . 115.5(4) yes
C18 C19 C20 . . 117.8(4) yes
C18 C19 C29 . . 121.3(4) yes
C20 C19 C29 . . 120.9(4) yes
C19 C20 C21 . . 120.1(4) yes
C19 C20 H9 . . 120.0 no
C21 C20 H9 . . 120.0 no
C20 C21 C22 . . 121.5(4) yes
C20 C21 H10 . . 119.3 no
C22 C21 H10 . . 119.3 no
C21 C22 C23 . . 119.4(4) yes
C21 C22 C24 . 3_765 122.2(4) yes
C23 C22 C24 . 3_765 118.4(4) yes
C22 C23 C24 . . 122.9(4) yes
C22 C23 C29 . . 118.3(4) yes
C24 C23 C29 . . 118.8(4) yes
C22 C24 C23 3_765 . 118.7(4) yes
C22 C24 C25 3_765 . 121.4(4) yes
C23 C24 C25 . . 119.9(4) yes
C24 C25 C26 . . 121.3(4) yes
C24 C25 H11 . . 119.3 no
C26 C25 H11 . . 119.3 no
C25 C26 C27 . . 120.2(4) yes
C25 C26 H12 . . 119.9 no
C27 C26 H12 . . 119.9 no
C26 C27 C28 . . 119.5(4) yes
C26 C27 C29 . . 120.4(4) yes
C28 C27 C29 . . 120.1(4) yes
O4 C28 N3 . . 120.4(4) yes
O4 C28 C27 . . 123.3(4) yes
N3 C28 C27 . . 116.3(4) yes
C19 C29 C23 . . 119.8(4) yes
C19 C29 C27 . . 120.8(4) yes
C23 C29 C27 . . 119.3(4) yes
N3 C30 N4 . . 114.7(4) no
N3 C30 C31 . . 121.2(4) no
N4 C30 C31 . . 124.1(4) no
C30 C31 C32 . . 118.6(4) no
C30 C31 H13 . . 120.7 no
C32 C31 H13 . . 120.7 no
C31 C32 C33 . . 118.9(4) no
C31 C32 H14 . . 120.5 no
C33 C32 H14 . . 120.5 no
C32 C33 C34 . . 118.3(4) no
C32 C33 H15 . . 120.9 no
C34 C33 H15 . . 120.9 no
N4 C34 C33 . . 123.8(4) no
N4 C34 H16 . . 118.1 no
C33 C34 H16 . . 118.1 no

loop_
_geom_bond_atom_site_label_1
_geom_bond_atom_site_label_2
_geom_bond_site_symmetry_2
_geom_bond_distance
_geom_bond_publ_flag
O1 C1 . 1.217(4) yes
O2 C11 . 1.202(4) yes
O3 C18 . 1.196(4) yes
O4 C28 . 1.217(4) yes
N1 C1 . 1.422(4) yes
N1 C11 . 1.418(4) yes
N1 C13 . 1.467(4) no
N2 C13 . 1.329(5) no
N2 C17 . 1.345(5) no
N3 C18 . 1.399(4) yes
N3 C28 . 1.434(4) yes
N3 C30 . 1.441(4) no
N4 C30 . 1.334(5) no
N4 C34 . 1.352(4) no
C1 C2 . 1.496(5) yes
C2 C3 . 1.382(4) yes
C2 C12 . 1.417(4) yes
C3 C4 . 1.385(5) yes
C3 H1 . 0.950 no
C4 C5 . 1.401(5) yes
C4 H2 . 0.950 no
C5 C6 . 1.447(4) yes
C5 C7 3_566 1.468(5) yes
C6 C7 . 1.437(5) yes
C6 C12 . 1.427(5) yes
C7 C8 . 1.394(4) yes
C8 C9 . 1.392(5) yes
C8 H3 . 0.950 no
C9 C10 . 1.378(5) yes
C9 H4 . 0.950 no
C10 C11 . 1.494(5) yes
C10 C12 . 1.414(4) yes
C13 C14 . 1.398(5) no
C14 C15 . 1.406(5) no
C14 H5 . 0.950 no
C15 C16 . 1.388(6) no
C15 H6 . 0.950 no
C16 C17 . 1.380(6) no
C16 H7 . 0.950 no
C17 H8 . 0.950 no
C18 C19 . 1.506(5) yes
C19 C20 . 1.377(5) yes
C19 C29 . 1.405(4) yes
C20 C21 . 1.401(5) yes
C20 H9 . 0.950 no
C21 C22 . 1.390(4) yes
C21 H10 . 0.950 no
C22 C23 . 1.435(5) yes
C22 C24 3_765 1.480(5) yes
C23 C24 . 1.427(4) yes
C23 C29 . 1.437(5) yes
C24 C25 . 1.393(5) yes
C25 C26 . 1.393(5) yes
C25 H11 . 0.950 no
C26 C27 . 1.395(4) yes
C26 H12 . 0.950 no
C27 C28 . 1.487(5) yes
C27 C29 . 1.420(5) yes
C30 C31 . 1.388(5) no
C31 C32 . 1.378(5) no
C31 H13 . 0.950 no
C32 C33 . 1.389(5) no
C32 H14 . 0.950 no
C33 C34 . 1.383(6) no
C33 H15 . 0.950 no
C34 H16 . 0.950 no

loop_
_geom_contact_atom_site_label_1
_geom_contact_atom_site_label_2
_geom_contact_distance
_geom_contact_site_symmetry_2
_geom_contact_publ_flag
O1 C28 3.196(5) 2_645 no
O1 C27 3.285(5) 2_645 no
O1 C31 3.312(5) 2_655 no
O1 C16 3.434(5) 3_656 no
O1 O4 3.551(4) 2_645 no
O1 N3 3.584(4) 2_645 no
O2 C32 3.233(5) 3_656 no
O2 C33 3.298(5) 3_656 no
O3 C21 3.000(4) 2_745 no
O3 C20 3.155(5) 2_745 no
O3 C8 3.194(5) 3_666 no
O3 C4 3.357(4) 1_655 no
O4 C1 3.280(5) 2_645 no
O4 C15 3.322(5) 4_554 no
O4 C2 3.378(5) 2_645 no
O4 N1 3.562(4) 2_645 no
O4 N2 3.591(4) 2_655 no
N1 C26 3.447(5) 2_645 no
N2 C26 3.490(5) 2_645 no
N3 C3 3.566(5) 2_645 no
N4 C9 3.352(5) 3_666 no
N4 C16 3.389(6) 4_554 no
N4 C15 3.502(5) 4_554 no
C1 C27 3.312(6) 2_645 no
C1 C26 3.342(6) 2_645 no
C2 C28 3.342(6) 2_655 no
C2 C29 3.502(6) 2_645 no
C2 C23 3.553(6) 2_645 no
C2 C27 3.578(6) 2_645 no
C2 C27 3.594(6) 2_655 no
C3 C29 3.288(5) 2_645 no
C3 C23 3.439(6) 2_645 no
C3 C19 3.511(6) 2_645 no
C3 C28 3.534(6) 2_655 no
C4 C22 3.338(6) 2_645 no
C4 C21 3.457(5) 2_645 no
C4 C19 3.481(6) 2_655 no
C4 C23 3.520(6) 2_645 no
C5 C29 3.387(5) 2_655 no
C5 C22 3.391(5) 2_645 no
C5 C24 3.416(6) 4_455 no
C5 C23 3.584(6) 2_655 no
C6 C22 3.446(6) 4_455 no
C6 C27 3.519(5) 2_655 no
C6 C24 3.534(6) 2_645 no
C6 C26 3.565(6) 2_655 no
C6 C29 3.571(5) 2_655 no
C7 C24 3.343(6) 2_655 no
C7 C25 3.397(6) 2_655 no
C7 C22 3.455(6) 4_455 no
C7 C23 3.548(6) 4_455 no
C8 C21 3.397(5) 4_455 no
C8 C25 3.414(6) 2_655 no
C9 C34 3.420(6) 3_666 no
C10 C26 3.438(6) 2_655 no
C10 C25 3.517(6) 2_645 no
C12 C24 3.365(6) 2_645 no
C12 C26 3.382(6) 2_655 no
C12 C27 3.425(6) 2_655 no
C12 C25 3.516(6) 2_645 no
C15 C16 3.478(5) 3_656 no
C16 C34 3.536(7) 4_555 no
